data_7131855
loop_
_publ_author_name
'Muthusamy, Sengodagounder'
'Naveen, Ramasamy'
'Kumar, Muniyappankovilthottam Devaraj Senthil'

_publ_section_title
;
 Base-mediated cascade synthesis of indole diolefins: a route to
 spiro[cyclopentene-indole]thiones and thiepino[2,3-<i>b</i>]indoles.
;
_journal_issue 55
_journal_name_full 'Chemical communications (Cambridge, England)'
_journal_page_first 8560
_journal_page_last 8563
_journal_paper_doi 10.1039/d3cc01870a
_journal_volume 59
_journal_year 2023
_chemical_formula_sum 'C19 H16 Br N S'
_chemical_formula_weight 370.29
_chemical_name_common ORGANIC
_chemical_name_systematic spiro-indolocyclopentene
_space_group_crystal_system triclinic
_space_group_IT_number 2
_space_group_name_Hall '-P 1'
_space_group_name_H-M_alt 'P -1'
_atom_sites_solution_hydrogens geom
_audit_update_record
;
2023-04-04 deposited with the CCDC.	2023-06-05 downloaded from the CCDC.
;
_cell_angle_alpha 88.563(6)
_cell_angle_beta 78.673(6)
_cell_angle_gamma 72.965(6)
_cell_formula_units_Z 4
_cell_length_a 9.382(2)
_cell_length_b 10.472(2)
_cell_length_c 17.945(4)
_cell_measurement_reflns_used 7433
_cell_measurement_temperature 303.(2)
_cell_measurement_theta_max 30.4025
_cell_measurement_theta_min 2.3066
_cell_volume 1651.9(6)
_computing_cell_refinement 'Bruker SAINT'
_computing_data_collection 'Bruker APEX2'
_computing_data_reduction 'Bruker SAINT'
_computing_molecular_graphics 'Bruker SHELXTL'
_computing_publication_material 'Bruker SHELXTL'
_computing_structure_refinement 'SHELXL-2014 (Sheldrick 2014)'
_computing_structure_solution 'SHELXS-97 (Sheldrick 2008)'
_diffrn_ambient_temperature 303.(2)
_diffrn_detector_area_resol_mean 7.3910
_diffrn_measured_fraction_theta_full 0.980
_diffrn_measured_fraction_theta_max 0.980
_diffrn_measurement_device_type 'Bruker D8 Quest'
_diffrn_measurement_method '\f and \w scans'
_diffrn_radiation_type Mok\a
_diffrn_radiation_wavelength 0.71073
_diffrn_reflns_av_R_equivalents 0.1559
_diffrn_reflns_av_unetI/netI 0.1416
_diffrn_reflns_limit_h_max 14
_diffrn_reflns_limit_h_min -14
_diffrn_reflns_limit_k_max 15
_diffrn_reflns_limit_k_min -15
_diffrn_reflns_limit_l_max 26
_diffrn_reflns_limit_l_min -26
_diffrn_reflns_number 65104
_diffrn_reflns_theta_full 32.54
_diffrn_reflns_theta_max 32.54
_diffrn_reflns_theta_min 2.31
_diffrn_source 'MICRO FOCUS TUBE'
_exptl_absorpt_coefficient_mu 2.610
_exptl_absorpt_correction_T_max 0.8090
_exptl_absorpt_correction_T_min 0.6760
_exptl_absorpt_correction_type multi-scan
_exptl_absorpt_process_details SADABS
_exptl_crystal_colour colourless
_exptl_crystal_density_diffrn 1.489
_exptl_crystal_density_method 'not measured'
_exptl_crystal_description PLATES
_exptl_crystal_F_000 752
_exptl_crystal_recrystallization_method 'Re-crystallisation from solvent: Ethyl acetate and hexane'
_exptl_crystal_size_max 0.163
_exptl_crystal_size_mid 0.093
_exptl_crystal_size_min 0.085
_refine_diff_density_max 0.544
_refine_diff_density_min -0.592
_refine_ls_extinction_method none
_refine_ls_goodness_of_fit_ref 0.931
_refine_ls_hydrogen_treatment constr
_refine_ls_matrix_type full
_refine_ls_number_parameters 397
_refine_ls_number_reflns 11747
_refine_ls_number_restraints 0
_refine_ls_restrained_S_all 0.931
_refine_ls_R_factor_all 0.2098
_refine_ls_R_factor_gt 0.0637
_refine_ls_shift/su_max 0.000
_refine_ls_shift/su_mean 0.000
_refine_ls_structure_factor_coef Fsqd
_refine_ls_weighting_details 'w=1/[\s^2^(Fo^2^)+(0.0958P)^2^] where P=(Fo^2^+2Fc^2^)/3'
_refine_ls_weighting_scheme calc
_refine_ls_wR_factor_gt 0.1534
_refine_ls_wR_factor_ref 0.2212
_reflns_number_gt 4124
_reflns_number_total 11747
_reflns_threshold_expression 'I > 2\s(I)'
_cod_data_source_file d3cc01870a2.cif
_cod_data_source_block SMR151
_cod_depositor_comments
;
The following automatic conversions were performed:

data item '_exptl_absorpt_correction_type' value 'MULTI SCAN' was
changed to 'multi-scan' in accordance with the
/home/data/users/saulius/crontab/automatic-downloads/rss-feeds/RSC/lib/dictionaries/cif_core.dic
dictionary named 'cif_core.dic' version 2.4.2 last updated on
2011-04-26.

Automatic conversion script
Id: cif_fix_values 8170 2020-07-09 18:12:32Z antanas 

2024-06-28
Z value and formula fixed to values more according to usual
chemical conventions.                 miguel
;
_cod_original_formula_sum 'C38 H32 Br2 N2 S2'
_cod_original_formula_weight 740.59
_cod_original_formula_units_Z 2
_cod_database_code 7131855

loop_
_space_group_symop_operation_xyz
'x, y, z'
'-x, -y, -z'

loop_
_atom_site_type_symbol
_atom_site_label
_atom_site_fract_x
_atom_site_fract_y
_atom_site_fract_z
_atom_site_U_iso_or_equiv
_atom_site_adp_type
_atom_site_calc_flag
_atom_site_refinement_flags_adp
_atom_site_refinement_flags_occupancy
_atom_site_refinement_flags_posn
_atom_site_occupancy
_atom_site_disorder_assembly
_atom_site_disorder_group
Br Br1 0.43548(6) 0.99929(6) 0.25671(3) 0.0717(2) Uani d . . . 1 . .
Br Br2 0.71869(6) 0.57678(5) 0.25205(3) 0.06293(19) Uani d . . . 1 . .
S S1 0.71833(18) 0.59578(18) 0.61508(10) 0.0909(5) Uani d . . . 1 . .
S S2 1.29487(15) 0.07975(16) -0.08499(9) 0.0784(5) Uani d . . . 1 . .
N N1 0.4967(4) 0.6765(3) 0.5358(2) 0.0533(10) Uani d . . . 1 . .
N N2 1.0075(4) 0.1858(3) -0.0123(2) 0.0476(9) Uani d . . . 1 . .
C C1 0.6379(5) 0.6708(5) 0.5459(3) 0.0566(12) Uani d . . . 1 . .
C C2 0.7084(5) 0.7451(4) 0.4822(3) 0.0482(11) Uani d . . . 1 . .
C C3 0.7499(5) 0.8645(5) 0.5127(3) 0.0599(13) Uani d . . . 1 . .
H H3A 0.671025 0.947951 0.510921 0.072 Uiso calc U . R 1 . .
H H3B 0.765795 0.851263 0.564455 0.072 Uiso calc U . R 1 . .
C C4 0.8933(6) 0.8632(6) 0.4594(3) 0.0807(18) Uani d . . . 1 . .
H H4 0.935221 0.933869 0.455656 0.097 Uiso calc U . R 1 . .
C C5 0.9540(6) 0.7531(6) 0.4186(3) 0.0807(18) Uani d . . . 1 . .
H H5 1.044028 0.73598 0.382604 0.097 Uiso calc U . R 1 . .
C C6 0.8627(5) 0.6570(5) 0.4359(3) 0.0600(13) Uani d . . . 1 . .
H H6A 0.910639 0.584481 0.465836 0.072 Uiso calc U . R 1 . .
H H6B 0.849207 0.620117 0.389673 0.072 Uiso calc U . R 1 . .
C C7 0.5881(5) 0.7896(4) 0.4361(3) 0.0457(10) Uani d . . . 1 . .
C C8 0.5818(5) 0.8627(4) 0.3717(3) 0.0486(11) Uani d . . . 1 . .
H H8 0.6638 0.891791 0.348282 0.058 Uiso calc U . R 1 . .
C C9 0.4504(5) 0.8922(4) 0.3425(3) 0.0509(11) Uani d . . . 1 . .
C C10 0.3294(5) 0.8466(5) 0.3750(3) 0.0543(12) Uani d . . . 1 . .
H H10 0.243821 0.865629 0.35306 0.065 Uiso calc U . R 1 . .
C C11 0.3342(5) 0.7726(5) 0.4402(3) 0.0552(12) Uani d . . . 1 . .
H H11 0.253513 0.741345 0.46294 0.066 Uiso calc U . R 1 . .
C C12 0.4642(5) 0.7479(4) 0.4694(3) 0.0465(10) Uani d . . . 1 . .
C C13 0.3879(6) 0.6209(5) 0.5842(3) 0.0644(14) Uani d . . . 1 . .
H H13A 0.440643 0.555548 0.616319 0.077 Uiso calc U . R 1 . .
H H13B 0.344254 0.575045 0.552515 0.077 Uiso calc U . R 1 . .
C C14 0.2616(5) 0.7259(5) 0.6336(3) 0.0569(12) Uani d . . . 1 . .
C C15 0.2921(6) 0.8120(5) 0.6806(3) 0.0698(14) Uani d . . . 1 . .
H H15 0.392247 0.807771 0.681309 0.084 Uiso calc U . R 1 . .
C C16 0.1738(7) 0.9049(6) 0.7267(3) 0.0791(17) Uani d . . . 1 . .
H H16 0.195428 0.964658 0.757115 0.095 Uiso calc U . R 1 . .
C C17 0.0258(7) 0.9108(6) 0.7285(3) 0.0812(17) Uani d . . . 1 . .
H H17 -0.052857 0.972393 0.760536 0.097 Uiso calc U . R 1 . .
C C18 -0.0044(6) 0.8240(6) 0.6821(3) 0.0783(16) Uani d . . . 1 . .
H H18 -0.10467 0.827599 0.682065 0.094 Uiso calc U . R 1 . .
C C19 0.1127(6) 0.7314(5) 0.6354(3) 0.0683(14) Uani d . . . 1 . .
H H19 0.090762 0.672146 0.604771 0.082 Uiso calc U . R 1 . .
C C20 1.1573(5) 0.1743(4) -0.0203(3) 0.0529(11) Uani d . . . 1 . .
C C21 1.1777(5) 0.2610(4) 0.0408(3) 0.0485(11) Uani d . . . 1 . .
C C22 1.2523(5) 0.3711(5) 0.0076(3) 0.0612(13) Uani d . . . 1 . .
H H22A 1.313888 0.344883 -0.042735 0.073 Uiso calc U . R 1 . .
H H22B 1.175883 0.455864 0.00525 0.073 Uiso calc U . R 1 . .
C C23 1.3473(6) 0.3790(6) 0.0631(4) 0.0775(17) Uani d . . . 1 . .
H H23 1.389729 0.448254 0.065676 0.093 Uiso calc U . R 1 . .
C C24 1.3648(6) 0.2784(6) 0.1079(4) 0.0784(17) Uani d . . . 1 . .
H H24 1.422015 0.267852 0.145727 0.094 Uiso calc U . R 1 . .
C C25 1.2842(5) 0.1819(5) 0.0927(3) 0.0588(13) Uani d . . . 1 . .
H H25A 1.226716 0.158705 0.139378 0.071 Uiso calc U . R 1 . .
H H25B 1.354863 0.101025 0.066947 0.071 Uiso calc U . R 1 . .
C C26 1.0159(5) 0.3203(4) 0.0832(2) 0.0474(10) Uani d . . . 1 . .
C C27 0.9584(5) 0.4094(4) 0.1443(3) 0.0516(11) Uani d . . . 1 . .
H H27 1.021467 0.444207 0.166362 0.062 Uiso calc U . R 1 . .
C C28 0.8018(5) 0.4456(4) 0.1720(3) 0.0508(11) Uani d . . . 1 . .
C C29 0.7082(5) 0.3944(4) 0.1403(3) 0.0527(11) Uani d . . . 1 . .
H H29 0.604497 0.419387 0.160854 0.063 Uiso calc U . R 1 . .
C C30 0.7654(5) 0.3058(4) 0.0782(3) 0.0515(11) Uani d . . . 1 . .
H H30 0.702441 0.270934 0.056102 0.062 Uiso calc U . R 1 . .
C C31 0.9207(5) 0.2714(4) 0.0505(2) 0.0444(10) Uani d . . . 1 . .
C C32 0.9407(5) 0.1169(4) -0.0594(3) 0.0529(12) Uani d . . . 1 . .
H H32A 0.870478 0.078135 -0.026363 0.064 Uiso calc U . R 1 . .
H H32B 1.02088 0.044274 -0.087924 0.064 Uiso calc U . R 1 . .
C C33 0.8571(5) 0.2053(4) -0.1144(3) 0.0519(11) Uani d . . . 1 . .
C C34 0.7095(6) 0.2102(5) -0.1150(3) 0.0600(13) Uani d . . . 1 . .
H H34 0.659927 0.162959 -0.079773 0.072 Uiso calc U . R 1 . .
C C35 0.6338(6) 0.2855(5) -0.1681(3) 0.0688(14) Uani d . . . 1 . .
H H35 0.535062 0.286137 -0.169471 0.083 Uiso calc U . R 1 . .
C C36 0.7047(7) 0.3587(5) -0.2184(3) 0.0727(15) Uani d . . . 1 . .
H H36 0.653328 0.411142 -0.253067 0.087 Uiso calc U . R 1 . .
C C37 0.8527(7) 0.3544(5) -0.2175(3) 0.0699(15) Uani d . . . 1 . .
H H37 0.90137 0.403316 -0.252038 0.084 Uiso calc U . R 1 . .
C C38 0.9280(6) 0.2791(5) -0.1665(3) 0.0632(13) Uani d . . . 1 . .
H H38 1.02776 0.276868 -0.166422 0.076 Uiso calc U . R 1 . .

loop_
_atom_site_aniso_label
_atom_site_aniso_U_11
_atom_site_aniso_U_22
_atom_site_aniso_U_33
_atom_site_aniso_U_12
_atom_site_aniso_U_13
_atom_site_aniso_U_23
Br1 0.0650(4) 0.0855(4) 0.0594(4) -0.0158(3) -0.0111(3) 0.0105(3)
Br2 0.0616(3) 0.0598(3) 0.0592(3) -0.0090(2) -0.0049(2) -0.0094(2)
S1 0.0755(10) 0.0981(12) 0.0917(12) -0.0114(9) -0.0247(9) 0.0365(10)
S2 0.0531(8) 0.0858(10) 0.0817(10) -0.0104(7) 0.0097(7) -0.0278(8)
N1 0.049(2) 0.043(2) 0.060(3) -0.0079(17) -0.0029(19) -0.0020(19)
N2 0.049(2) 0.0383(19) 0.052(2) -0.0089(16) -0.0079(17) -0.0028(17)
C1 0.049(3) 0.051(3) 0.062(3) -0.005(2) -0.008(2) 0.005(2)
C2 0.038(2) 0.046(2) 0.053(3) -0.0040(19) -0.002(2) -0.004(2)
C3 0.062(3) 0.055(3) 0.059(3) -0.014(2) -0.009(3) -0.009(2)
C4 0.070(4) 0.093(4) 0.091(4) -0.048(3) -0.005(3) -0.015(4)
C5 0.047(3) 0.110(5) 0.084(4) -0.029(3) 0.002(3) -0.030(4)
C6 0.045(3) 0.060(3) 0.063(3) 0.000(2) -0.005(2) -0.011(2)
C7 0.037(2) 0.038(2) 0.053(3) -0.0028(18) -0.002(2) -0.006(2)
C8 0.042(2) 0.042(2) 0.056(3) -0.0092(19) 0.000(2) -0.005(2)
C9 0.045(3) 0.054(3) 0.049(3) -0.008(2) -0.007(2) -0.006(2)
C10 0.039(2) 0.060(3) 0.062(3) -0.009(2) -0.013(2) -0.007(2)
C11 0.042(3) 0.054(3) 0.069(3) -0.019(2) -0.002(2) -0.004(2)
C12 0.046(3) 0.039(2) 0.049(3) -0.0081(19) -0.001(2) -0.006(2)
C13 0.060(3) 0.049(3) 0.074(4) -0.016(2) 0.008(3) 0.007(3)
C14 0.057(3) 0.050(3) 0.059(3) -0.014(2) -0.002(2) 0.005(2)
C15 0.062(3) 0.068(3) 0.072(4) -0.014(3) -0.003(3) -0.007(3)
C16 0.081(4) 0.077(4) 0.078(4) -0.031(3) 0.002(3) -0.018(3)
C17 0.065(4) 0.080(4) 0.077(4) 0.000(3) 0.006(3) -0.012(3)
C18 0.053(3) 0.097(4) 0.074(4) -0.010(3) -0.006(3) -0.004(3)
C19 0.059(3) 0.069(3) 0.073(4) -0.018(3) -0.006(3) -0.011(3)
C20 0.044(3) 0.051(3) 0.061(3) -0.011(2) -0.007(2) 0.005(2)
C21 0.036(2) 0.050(2) 0.057(3) -0.0092(19) -0.007(2) 0.003(2)
C22 0.055(3) 0.049(3) 0.078(4) -0.018(2) -0.005(3) 0.010(2)
C23 0.071(4) 0.077(4) 0.098(5) -0.043(3) -0.017(3) 0.009(4)
C24 0.061(3) 0.096(4) 0.090(5) -0.032(3) -0.029(3) 0.010(4)
C25 0.041(2) 0.058(3) 0.071(3) -0.003(2) -0.015(2) 0.009(2)
C26 0.042(2) 0.048(2) 0.050(3) -0.010(2) -0.010(2) 0.008(2)
C27 0.050(3) 0.049(3) 0.055(3) -0.014(2) -0.010(2) -0.004(2)
C28 0.052(3) 0.044(2) 0.050(3) -0.008(2) -0.005(2) 0.001(2)
C29 0.041(2) 0.055(3) 0.059(3) -0.012(2) -0.006(2) 0.002(2)
C30 0.047(3) 0.048(3) 0.063(3) -0.020(2) -0.010(2) 0.000(2)
C31 0.045(2) 0.039(2) 0.049(3) -0.0122(19) -0.008(2) 0.0072(19)
C32 0.054(3) 0.042(2) 0.062(3) -0.013(2) -0.010(2) -0.005(2)
C33 0.061(3) 0.042(2) 0.053(3) -0.015(2) -0.010(2) -0.006(2)
C34 0.064(3) 0.058(3) 0.062(3) -0.023(2) -0.014(3) 0.008(3)
C35 0.063(3) 0.069(3) 0.076(4) -0.016(3) -0.020(3) -0.004(3)
C36 0.081(4) 0.063(3) 0.071(4) -0.010(3) -0.026(3) 0.002(3)
C37 0.090(4) 0.070(3) 0.052(3) -0.030(3) -0.011(3) 0.016(3)
C38 0.063(3) 0.069(3) 0.060(3) -0.024(3) -0.011(3) 0.003(3)

loop_
_atom_type_symbol
_atom_type_description
_atom_type_scat_dispersion_real
_atom_type_scat_dispersion_imag
_atom_type_scat_source
C C 0.0033 0.0016 'International Tables Vol C Tables 4.2.6.8 and 6.1.1.4'
H H 0.0000 0.0000 'International Tables Vol C Tables 4.2.6.8 and 6.1.1.4'
N N 0.0061 0.0033 'International Tables Vol C Tables 4.2.6.8 and 6.1.1.4'
S S 0.1246 0.1234 'International Tables Vol C Tables 4.2.6.8 and 6.1.1.4'
Br Br -0.2901 2.4595 'International Tables Vol C Tables 4.2.6.8 and 6.1.1.4'

loop_
_geom_angle_atom_site_label_1
_geom_angle_atom_site_label_2
_geom_angle_atom_site_label_3
_geom_angle_site_symmetry_1
_geom_angle_site_symmetry_3
_geom_angle
_geom_angle_publ_flag
C1 N1 C12 . . 110.7(4) ?
C1 N1 C13 . . 126.9(4) ?
C12 N1 C13 . . 122.4(4) ?
C20 N2 C31 . . 111.1(4) ?
C20 N2 C32 . . 125.9(4) ?
C31 N2 C32 . . 123.0(4) ?
N1 C1 C2 . . 108.2(4) ?
N1 C1 S1 . . 125.6(4) ?
C2 C1 S1 . . 126.1(4) ?
C7 C2 C1 . . 103.1(4) ?
C7 C2 C3 . . 112.2(4) ?
C1 C2 C3 . . 112.3(4) ?
C7 C2 C6 . . 113.3(4) ?
C1 C2 C6 . . 112.8(4) ?
C3 C2 C6 . . 103.5(4) ?
C4 C3 C2 . . 102.9(4) ?
C4 C3 H3A . . 111.2 ?
C2 C3 H3A . . 111.2 ?
C4 C3 H3B . . 111.2 ?
C2 C3 H3B . . 111.2 ?
H3A C3 H3B . . 109.1 ?
C5 C4 C3 . . 113.0(5) ?
C5 C4 H4 . . 123.5 ?
C3 C4 H4 . . 123.5 ?
C4 C5 C6 . . 112.2(5) ?
C4 C5 H5 . . 123.9 ?
C6 C5 H5 . . 123.9 ?
C5 C6 C2 . . 103.1(4) ?
C5 C6 H6A . . 111.2 ?
C2 C6 H6A . . 111.2 ?
C5 C6 H6B . . 111.2 ?
C2 C6 H6B . . 111.2 ?
H6A C6 H6B . . 109.1 ?
C8 C7 C12 . . 119.4(4) ?
C8 C7 C2 . . 131.6(4) ?
C12 C7 C2 . . 109.0(4) ?
C7 C8 C9 . . 118.3(4) ?
C7 C8 H8 . . 120.8 ?
C9 C8 H8 . . 120.8 ?
C10 C9 C8 . . 121.7(5) ?
C10 C9 Br1 . . 119.2(4) ?
C8 C9 Br1 . . 119.1(4) ?
C9 C10 C11 . . 120.5(4) ?
C9 C10 H10 . . 119.8 ?
C11 C10 H10 . . 119.8 ?
C12 C11 C10 . . 116.7(4) ?
C12 C11 H11 . . 121.7 ?
C10 C11 H11 . . 121.7 ?
C11 C12 C7 . . 123.4(5) ?
C11 C12 N1 . . 127.7(4) ?
C7 C12 N1 . . 108.9(4) ?
N1 C13 C14 . . 112.7(4) ?
N1 C13 H13A . . 109.0 ?
C14 C13 H13A . . 109.0 ?
N1 C13 H13B . . 109.0 ?
C14 C13 H13B . . 109.0 ?
H13A C13 H13B . . 107.8 ?
C19 C14 C15 . . 118.9(5) ?
C19 C14 C13 . . 119.8(5) ?
C15 C14 C13 . . 121.3(5) ?
C14 C15 C16 . . 119.9(5) ?
C14 C15 H15 . . 120.0 ?
C16 C15 H15 . . 120.0 ?
C17 C16 C15 . . 121.3(5) ?
C17 C16 H16 . . 119.3 ?
C15 C16 H16 . . 119.3 ?
C16 C17 C18 . . 118.7(5) ?
C16 C17 H17 . . 120.6 ?
C18 C17 H17 . . 120.6 ?
C17 C18 C19 . . 120.5(5) ?
C17 C18 H18 . . 119.7 ?
C19 C18 H18 . . 119.7 ?
C14 C19 C18 . . 120.7(5) ?
C14 C19 H19 . . 119.7 ?
C18 C19 H19 . . 119.7 ?
N2 C20 C21 . . 108.7(4) ?
N2 C20 S2 . . 125.6(4) ?
C21 C20 S2 . . 125.7(3) ?
C26 C21 C20 . . 102.0(3) ?
C26 C21 C25 . . 112.7(4) ?
C20 C21 C25 . . 113.3(4) ?
C26 C21 C22 . . 112.1(4) ?
C20 C21 C22 . . 113.0(4) ?
C25 C21 C22 . . 104.1(3) ?
C23 C22 C21 . . 102.6(4) ?
C23 C22 H22A . . 111.2 ?
C21 C22 H22A . . 111.2 ?
C23 C22 H22B . . 111.2 ?
C21 C22 H22B . . 111.2 ?
H22A C22 H22B . . 109.2 ?
C24 C23 C22 . . 112.5(5) ?
C24 C23 H23 . . 123.7 ?
C22 C23 H23 . . 123.7 ?
C23 C24 C25 . . 113.3(5) ?
C23 C24 H24 . . 123.4 ?
C25 C24 H24 . . 123.4 ?
C24 C25 C21 . . 102.5(4) ?
C24 C25 H25A . . 111.3 ?
C21 C25 H25A . . 111.3 ?
C24 C25 H25B . . 111.3 ?
C21 C25 H25B . . 111.3 ?
H25A C25 H25B . . 109.2 ?
C27 C26 C31 . . 120.6(4) ?
C27 C26 C21 . . 130.4(4) ?
C31 C26 C21 . . 109.0(4) ?
C26 C27 C28 . . 117.4(4) ?
C26 C27 H27 . . 121.3 ?
C28 C27 H27 . . 121.3 ?
C29 C28 C27 . . 121.8(4) ?
C29 C28 Br2 . . 120.1(3) ?
C27 C28 Br2 . . 118.1(3) ?
C28 C29 C30 . . 121.0(4) ?
C28 C29 H29 . . 119.5 ?
C30 C29 H29 . . 119.5 ?
C29 C30 C31 . . 116.9(4) ?
C29 C30 H30 . . 121.6 ?
C31 C30 H30 . . 121.6 ?
C26 C31 C30 . . 122.4(4) ?
C26 C31 N2 . . 109.1(4) ?
C30 C31 N2 . . 128.5(4) ?
N2 C32 C33 . . 114.2(3) ?
N2 C32 H32A . . 108.7 ?
C33 C32 H32A . . 108.7 ?
N2 C32 H32B . . 108.7 ?
C33 C32 H32B . . 108.7 ?
H32A C32 H32B . . 107.6 ?
C34 C33 C38 . . 118.9(5) ?
C34 C33 C32 . . 119.7(4) ?
C38 C33 C32 . . 121.4(4) ?
C33 C34 C35 . . 120.3(5) ?
C33 C34 H34 . . 119.9 ?
C35 C34 H34 . . 119.9 ?
C36 C35 C34 . . 120.0(5) ?
C36 C35 H35 . . 120.0 ?
C34 C35 H35 . . 120.0 ?
C35 C36 C37 . . 119.6(5) ?
C35 C36 H36 . . 120.2 ?
C37 C36 H36 . . 120.2 ?
C38 C37 C36 . . 120.5(5) ?
C38 C37 H37 . . 119.8 ?
C36 C37 H37 . . 119.8 ?
C37 C38 C33 . . 120.6(5) ?
C37 C38 H38 . . 119.7 ?
C33 C38 H38 . . 119.7 ?

loop_
_geom_bond_atom_site_label_1
_geom_bond_atom_site_label_2
_geom_bond_site_symmetry_2
_geom_bond_distance
_geom_bond_publ_flag
Br1 C9 . 1.885(5) ?
Br2 C28 . 1.894(4) ?
S1 C1 . 1.643(5) ?
S2 C20 . 1.647(5) ?
N1 C1 . 1.356(6) ?
N1 C12 . 1.426(6) ?
N1 C13 . 1.453(6) ?
N2 C20 . 1.354(5) ?
N2 C31 . 1.414(5) ?
N2 C32 . 1.460(5) ?
C1 C2 . 1.519(6) ?
C2 C7 . 1.489(6) ?
C2 C3 . 1.555(6) ?
C2 C6 . 1.556(6) ?
C3 C4 . 1.487(7) ?
C3 H3A . 0.97 ?
C3 H3B . 0.97 ?
C4 C5 . 1.298(7) ?
C4 H4 . 0.93 ?
C5 C6 . 1.492(7) ?
C5 H5 . 0.93 ?
C6 H6A . 0.97 ?
C6 H6B . 0.97 ?
C7 C8 . 1.371(6) ?
C7 C12 . 1.382(6) ?
C8 C9 . 1.384(6) ?
C8 H8 . 0.93 ?
C9 C10 . 1.378(6) ?
C10 C11 . 1.388(7) ?
C10 H10 . 0.93 ?
C11 C12 . 1.375(6) ?
C11 H11 . 0.93 ?
C13 C14 . 1.507(6) ?
C13 H13A . 0.97 ?
C13 H13B . 0.97 ?
C14 C19 . 1.375(7) ?
C14 C15 . 1.375(7) ?
C15 C16 . 1.382(7) ?
C15 H15 . 0.93 ?
C16 C17 . 1.366(7) ?
C16 H16 . 0.93 ?
C17 C18 . 1.372(8) ?
C17 H17 . 0.93 ?
C18 C19 . 1.381(7) ?
C18 H18 . 0.93 ?
C19 H19 . 0.93 ?
C20 C21 . 1.516(6) ?
C21 C26 . 1.513(6) ?
C21 C25 . 1.548(6) ?
C21 C22 . 1.565(6) ?
C22 C23 . 1.479(7) ?
C22 H22A . 0.97 ?
C22 H22B . 0.97 ?
C23 C24 . 1.301(8) ?
C23 H23 . 0.93 ?
C24 C25 . 1.486(7) ?
C24 H24 . 0.93 ?
C25 H25A . 0.97 ?
C25 H25B . 0.97 ?
C26 C27 . 1.374(6) ?
C26 C31 . 1.375(6) ?
C27 C28 . 1.394(6) ?
C27 H27 . 0.93 ?
C28 C29 . 1.368(6) ?
C29 C30 . 1.384(6) ?
C29 H29 . 0.93 ?
C30 C31 . 1.385(6) ?
C30 H30 . 0.93 ?
C32 C33 . 1.509(6) ?
C32 H32A . 0.97 ?
C32 H32B . 0.97 ?
C33 C34 . 1.373(7) ?
C33 C38 . 1.390(6) ?
C34 C35 . 1.391(7) ?
C34 H34 . 0.93 ?
C35 C36 . 1.368(7) ?
C35 H35 . 0.93 ?
C36 C37 . 1.379(7) ?
C36 H36 . 0.93 ?
C37 C38 . 1.361(7) ?
C37 H37 . 0.93 ?
C38 H38 . 0.93 ?
